data_7006586
loop_
_publ_author_name
'Mukherjee, Jhumpa'
'Mukherjee, Rabindranath'

_publ_section_title
;
 Reaction with dioxygen of a Cu(I) complex of
 1-benzyl-[3-(2'-pyridyl)]pyrazole triggers ethyl acetate hydrolysis:
 acetato-/pyrazolato-, dihydroxo- and diacetato-bridged Cu(II)
 complexes.
;
_journal_issue 13
_journal_name_full 'Dalton transactions (Cambridge, England : 2003)'
_journal_page_first 1611
_journal_page_last 1621
_journal_paper_doi 10.1039/b512086a
_journal_year 2006
_chemical_formula_moiety ' C40 H46 N8 O6 Cu2  2+, 2 (Cl O4)  2-, (C3 H7 N O), 0.5 (C2 H4 O2) '
_chemical_formula_sum 'C44 H52 Cl2 Cu2 N9 O16'
_chemical_formula_weight 1160.93
_chemical_name_systematic
;
?
;
_space_group_IT_number 4
_symmetry_cell_setting monoclinic
_symmetry_space_group_name_Hall 'P 2yb'
_symmetry_space_group_name_H-M 'P 1 21 1'
_atom_sites_solution_hydrogens geom
_atom_sites_solution_primary direct
_atom_sites_solution_secondary difmap
_audit_creation_method SHELXL-97
_cell_angle_alpha 90.000
_cell_angle_beta 98.723(5)
_cell_angle_gamma 90.000
_cell_formula_units_Z 4
_cell_length_a 11.234(5)
_cell_length_b 23.253(5)
_cell_length_c 19.581(5)
_cell_measurement_temperature 100(2)
_cell_volume 5056(3)
_computing_cell_refinement 'Bruker SMART'
_computing_data_collection 'Bruker SMART APEX'
_computing_data_reduction 'Bruker SAINT PLUS'
_computing_molecular_graphics 'Ortep-3 for Windows (Farrugia, 1997)'
_computing_publication_material 'WinGX publication routines (Farrugia, 1999)'
_computing_structure_refinement 'SHELXL-97 (Sheldrick, 1997)'
_computing_structure_solution 'SIR97(Altomare, et. al. 1999)'
_diffrn_ambient_temperature 100(2)
_diffrn_measured_fraction_theta_full 0.999
_diffrn_measured_fraction_theta_max 0.999
_diffrn_measurement_device_type 'CCD area detector'
_diffrn_measurement_method 'phi and omega scans'
_diffrn_radiation_monochromator graphite
_diffrn_radiation_source 'fine-focus sealed tube'
_diffrn_radiation_type MoK\a
_diffrn_radiation_wavelength 0.71069
_diffrn_reflns_av_R_equivalents 0.0852
_diffrn_reflns_av_sigmaI/netI 0.1276
_diffrn_reflns_limit_h_max 13
_diffrn_reflns_limit_h_min -13
_diffrn_reflns_limit_k_max 27
_diffrn_reflns_limit_k_min -14
_diffrn_reflns_limit_l_max 23
_diffrn_reflns_limit_l_min -22
_diffrn_reflns_number 26671
_diffrn_reflns_theta_full 25.00
_diffrn_reflns_theta_max 25.00
_diffrn_reflns_theta_min 2.03
_exptl_absorpt_coefficient_mu 1.023
_exptl_absorpt_correction_type empirical
_exptl_absorpt_process_details SADABS
_exptl_crystal_colour ' Bluish green '
_exptl_crystal_density_diffrn 1.508
_exptl_crystal_density_method 'not measured'
_exptl_crystal_description Block
_exptl_crystal_F_000 2372
_exptl_crystal_size_max 0.3
_exptl_crystal_size_mid 0.2
_exptl_crystal_size_min 0.2
_refine_diff_density_max 0.827
_refine_diff_density_min -0.775
_refine_diff_density_rms 0.094
_refine_ls_abs_structure_details 'Flack H D (1983), Acta Cryst. A39, 876-881'
_refine_ls_abs_structure_Flack 0.51(2)
_refine_ls_extinction_method none
_refine_ls_goodness_of_fit_ref 1.003
_refine_ls_hydrogen_treatment mixed
_refine_ls_matrix_type full
_refine_ls_number_parameters 1277
_refine_ls_number_reflns 12404
_refine_ls_number_restraints 86
_refine_ls_restrained_S_all 1.005
_refine_ls_R_factor_all 0.1271
_refine_ls_R_factor_gt 0.0765
_refine_ls_shift/su_max 0.004
_refine_ls_shift/su_mean 0.000
_refine_ls_structure_factor_coef Fsqd
_refine_ls_weighting_details 'calc w=1/[\s^2^(Fo^2^)+(0.0900P)^2^+0.0000P] where P=(Fo^2^+2Fc^2^)/3'
_refine_ls_weighting_scheme calc
_refine_ls_wR_factor_gt 0.1636
_refine_ls_wR_factor_ref 0.1882
_reflns_number_gt 7788
_reflns_number_total 12404
_reflns_threshold_expression >2sigma(I)
_cod_data_source_file b512086a.txt
_cod_data_source_block LCuOAc
_cod_depositor_comments
;
The following automatic conversions were performed:
'_symmetry_cell_setting' value 'Monoclinic' changed to 'monoclinic'
according to '/home/saulius/struct/CIF-dictionaries/cif_core.dic'
dictionary named 'cif_core.dic' version 2.4.1 from
2010-06-29.

'_exptl_absorpt_correction_type' value 'Empirical' changed to
'empirical' according to
'/home/saulius/struct/CIF-dictionaries/cif_core.dic' dictionary named
'cif_core.dic' version 2.4.1 from 2010-06-29.

Automatic conversion script
Id: cif_fix_enum 1527 2010-12-29 10:47:43Z saulius 
;
_cod_original_sg_symbol_H-M ' P21 '
_cod_database_code 7006586

loop_
_symmetry_equiv_pos_as_xyz
'x, y, z'
'-x, y+1/2, -z'

loop_
_atom_site_label
_atom_site_type_symbol
_atom_site_fract_x
_atom_site_fract_y
_atom_site_fract_z
_atom_site_U_iso_or_equiv
_atom_site_adp_type
_atom_site_occupancy
_atom_site_symmetry_multiplicity
_atom_site_calc_flag
_atom_site_refinement_flags
_atom_site_disorder_assembly
_atom_site_disorder_group
Cu1 Cu 0.42912(12) 0.21756(6) 0.42163(6) 0.0322(3) Uani 1 1 d . . .
Cu2 Cu 0.69274(11) 0.26116(6) 0.44479(6) 0.0328(3) Uani 1 1 d . . .
N1 N 0.4038(7) 0.2100(4) 0.5221(4) 0.028(2) Uani 1 1 d . . .
C1 C 0.3762(9) 0.2521(5) 0.5633(5) 0.033(3) Uani 1 1 d . . .
H1 H 0.3651 0.2890 0.5451 0.039 Uiso 1 1 calc R . .
C2 C 0.3633(12) 0.2437(6) 0.6311(6) 0.050(3) Uani 1 1 d . . .
H2 H 0.3465 0.2743 0.6587 0.060 Uiso 1 1 calc R . .
C3 C 0.3757(10) 0.1887(6) 0.6573(6) 0.045(3) Uani 1 1 d . . .
H3 H 0.3661 0.1812 0.7028 0.054 Uiso 1 1 calc R . .
C4 C 0.4025(10) 0.1455(6) 0.6151(6) 0.042(3) Uani 1 1 d . . .
H4 H 0.4117 0.1080 0.6318 0.050 Uiso 1 1 calc R . .
C5 C 0.4160(10) 0.1569(5) 0.5482(6) 0.042(3) Uani 1 1 d . . .
C6 C 0.4482(11) 0.1136(6) 0.4978(6) 0.047(3) Uani 1 1 d . . .
C7 C 0.4697(12) 0.0560(5) 0.5043(7) 0.053(4) Uani 1 1 d . . .
H7 H 0.4706 0.0333 0.5435 0.064 Uiso 1 1 calc R . .
C8 C 0.4895(12) 0.0393(6) 0.4404(6) 0.050(3) Uani 1 1 d . . .
H8 H 0.5058 0.0019 0.4276 0.060 Uiso 1 1 calc R . .
N2 N 0.4537(9) 0.1316(5) 0.4348(5) 0.042(3) Uani 1 1 d . . .
N3 N 0.4820(9) 0.0847(5) 0.3994(5) 0.044(3) Uani 1 1 d . . .
C9 C 0.4819(11) 0.0855(6) 0.3254(6) 0.051(3) Uani 1 1 d . . .
H9A H 0.5222 0.0514 0.3120 0.061 Uiso 1 1 calc R . .
H9B H 0.5266 0.1188 0.3134 0.061 Uiso 1 1 calc R . .
C10 C 0.3561(13) 0.0877(6) 0.2859(7) 0.054(4) Uani 1 1 d . . .
C11 C 0.2551(14) 0.0752(7) 0.3118(9) 0.074(4) Uani 1 1 d . . .
H11 H 0.2615 0.0636 0.3577 0.089 Uiso 1 1 calc R . .
C12 C 0.1422(16) 0.0789(7) 0.2729(10) 0.086(5) Uani 1 1 d . . .
H12 H 0.0735 0.0722 0.2929 0.104 Uiso 1 1 calc R . .
C13 C 0.1336(19) 0.0920(9) 0.2068(12) 0.104(7) Uani 1 1 d . . .
H13 H 0.0582 0.0907 0.1796 0.125 Uiso 1 1 calc R . .
C14 C 0.2329(19) 0.1080(9) 0.1759(8) 0.094(6) Uani 1 1 d . . .
H14 H 0.2252 0.1203 0.1303 0.112 Uiso 1 1 calc R . .
C15 C 0.3463(15) 0.1042(7) 0.2190(8) 0.072(5) Uani 1 1 d . . .
H15 H 0.4158 0.1132 0.2008 0.087 Uiso 1 1 calc R . .
N4 N 0.7479(8) 0.1794(5) 0.4358(5) 0.043(3) Uani 1 1 d . . .
C16 C 0.7690(9) 0.1546(5) 0.3793(5) 0.035(3) Uani 1 1 d . . .
H16 H 0.7637 0.1767 0.3394 0.042 Uiso 1 1 calc R . .
C17 C 0.7989(11) 0.0969(6) 0.3754(6) 0.047(3) Uani 1 1 d . . .
H17 H 0.8138 0.0804 0.3343 0.057 Uiso 1 1 calc R . .
C18 C 0.8054(12) 0.0656(6) 0.4346(6) 0.057(4) Uani 1 1 d . . .
H18 H 0.8266 0.0269 0.4345 0.068 Uiso 1 1 calc R . .
C19 C 0.7811(11) 0.0904(6) 0.4942(6) 0.046(3) Uani 1 1 d . . .
H19 H 0.7845 0.0688 0.5344 0.056 Uiso 1 1 calc R . .
C20 C 0.7516(11) 0.1474(6) 0.4937(5) 0.041(3) Uani 1 1 d . . .
C21 C 0.7252(9) 0.1784(5) 0.5544(5) 0.033(3) Uani 1 1 d . . .
C22 C 0.7192(11) 0.1626(7) 0.6207(6) 0.049(3) Uani 1 1 d . . .
H22 H 0.7325 0.1261 0.6399 0.059 Uiso 1 1 calc R . .
C23 C 0.6898(10) 0.2112(7) 0.6527(5) 0.050(4) Uani 1 1 d . . .
H23 H 0.6784 0.2140 0.6986 0.059 Uiso 1 1 calc R . .
N5 N 0.7022(7) 0.2348(4) 0.5432(4) 0.030(2) Uani 1 1 d . . .
N6 N 0.6798(9) 0.2550(5) 0.6060(4) 0.047(3) Uani 1 1 d . . .
C24 C 0.6629(11) 0.3142(6) 0.6200(6) 0.044(3) Uani 1 1 d . . .
H24A H 0.6274 0.3176 0.6620 0.052 Uiso 1 1 calc R . .
H24B H 0.6069 0.3307 0.5825 0.052 Uiso 1 1 calc R . .
C25 C 0.7808(12) 0.3485(6) 0.6283(6) 0.050(3) Uani 1 1 d . . .
C26 C 0.8930(11) 0.3245(7) 0.6484(6) 0.054(4) Uani 1 1 d . . .
H26 H 0.8980 0.2850 0.6556 0.065 Uiso 1 1 calc R . .
C27 C 0.9938(12) 0.3549(7) 0.6577(7) 0.064(4) Uani 1 1 d . . .
H27 H 1.0677 0.3373 0.6722 0.077 Uiso 1 1 calc R . .
C28 C 0.9860(15) 0.4151(8) 0.6450(7) 0.067(4) Uani 1 1 d . . .
H28 H 1.0546 0.4379 0.6537 0.080 Uiso 1 1 calc R . .
C29 C 0.8806(15) 0.4385(7) 0.6209(7) 0.071(4) Uani 1 1 d . . .
H29 H 0.8765 0.4772 0.6086 0.085 Uiso 1 1 calc R . .
C30 C 0.7789(13) 0.4066(7) 0.6140(6) 0.061(4) Uani 1 1 d . . .
H30 H 0.7054 0.4243 0.5992 0.073 Uiso 1 1 calc R . .
O1 O 0.2412(7) 0.2139(3) 0.3729(4) 0.044(2) Uani 1 1 d . . .
N7 N 0.1026(8) 0.2306(5) 0.2785(5) 0.049(3) Uani 1 1 d . . .
C31 C 0.2141(11) 0.2242(5) 0.3106(5) 0.041(3) Uani 1 1 d . . .
H31 H 0.2763 0.2277 0.2845 0.050 Uiso 1 1 calc . . .
C32 C 0.0751(13) 0.2430(7) 0.2040(6) 0.073(5) Uani 1 1 d . . .
H32A H -0.0105 0.2461 0.1907 0.110 Uiso 1 1 calc R . .
H32B H 0.1053 0.2125 0.1784 0.110 Uiso 1 1 calc R . .
H32C H 0.1125 0.2786 0.1943 0.110 Uiso 1 1 calc R . .
C33 C 0.0024(14) 0.2168(9) 0.3128(7) 0.090(6) Uani 1 1 d . . .
H33A H -0.0713 0.2242 0.2824 0.135 Uiso 1 1 calc R . .
H33B H 0.0055 0.2400 0.3536 0.135 Uiso 1 1 calc R . .
H33C H 0.0059 0.1768 0.3255 0.135 Uiso 1 1 calc R . .
O4 O 0.8655(7) 0.3001(4) 0.4475(4) 0.043(2) Uani 1 1 d . . .
N8 N 0.9947(10) 0.3752(5) 0.4577(5) 0.057(3) Uani 1 1 d . . .
C34 C 0.8923(12) 0.3492(7) 0.4587(5) 0.052(4) Uani 1 1 d . . .
H34 H 0.8307 0.3724 0.4698 0.063 Uiso 1 1 calc . . .
C35 C 1.0956(17) 0.3463(9) 0.4433(11) 0.112(7) Uani 1 1 d . . .
H35D H 1.1617 0.3727 0.4453 0.168 Uiso 1 1 calc R . .
H35E H 1.0790 0.3298 0.3979 0.168 Uiso 1 1 calc R . .
H35F H 1.1162 0.3163 0.4767 0.168 Uiso 1 1 calc R . .
C36 C 1.0076(18) 0.4381(9) 0.4734(8) 0.112(8) Uani 1 1 d . . .
H36D H 1.0885 0.4500 0.4705 0.167 Uiso 1 1 calc R . .
H36E H 0.9904 0.4452 0.5192 0.167 Uiso 1 1 calc R . .
H36F H 0.9523 0.4593 0.4407 0.167 Uiso 1 1 calc R . .
O2 O 0.4788(7) 0.2199(3) 0.3311(3) 0.0366(18) Uani 1 1 d . . .
O3 O 0.6528(7) 0.2709(3) 0.3434(3) 0.0401(19) Uani 1 1 d . . .
C37 C 0.5483(12) 0.2532(5) 0.2305(5) 0.048(3) Uani 1 1 d . . .
H37A H 0.4764 0.2340 0.2094 0.072 Uiso 1 1 calc R . .
H37B H 0.6170 0.2362 0.2148 0.072 Uiso 1 1 calc R . .
H37C H 0.5439 0.2932 0.2181 0.072 Uiso 1 1 calc R . .
C38 C 0.5606(11) 0.2473(5) 0.3101(5) 0.035(3) Uani 1 1 d . . .
O5 O 0.6105(7) 0.3329(3) 0.4573(3) 0.0367(19) Uani 1 1 d . . .
O6 O 0.4217(6) 0.3011(3) 0.4256(3) 0.0314(18) Uani 1 1 d . . .
C39 C 0.4512(11) 0.4002(5) 0.4476(5) 0.039(3) Uani 1 1 d . . .
H39A H 0.5182 0.4255 0.4611 0.059 Uiso 1 1 calc R . .
H39B H 0.3978 0.4016 0.4815 0.059 Uiso 1 1 calc R . .
H39C H 0.4087 0.4121 0.4036 0.059 Uiso 1 1 calc R . .
C40 C 0.4957(12) 0.3405(5) 0.4423(5) 0.036(3) Uani 1 1 d . . .
Cu1A Cu 0.21299(14) 0.36471(9) 0.03952(7) 0.0608(5) Uani 1 1 d . . .
Cu2A Cu 0.47361(13) 0.40719(6) 0.08019(7) 0.0417(4) Uani 1 1 d . . .
N1A N 0.1561(11) 0.4462(8) 0.0410(8) 0.093(6) Uani 1 1 d . . .
C1A C 0.1351(18) 0.4750(11) -0.0191(13) 0.112(8) Uani 1 1 d . . .
C2A C 0.098(2) 0.5351(10) -0.0163(15) 0.125(9) Uani 1 1 d . . .
H2A H 0.0856 0.5561 -0.0571 0.150 Uiso 1 1 calc R . .
C3A C 0.083(3) 0.5606(15) 0.0412(18) 0.173(14) Uani 1 1 d . . .
H3A H 0.0617 0.5993 0.0420 0.208 Uiso 1 1 calc R . .
C4A C 0.097(2) 0.5308(12) 0.0949(18) 0.140(9) Uani 1 1 d . . .
H4A H 0.0797 0.5478 0.1353 0.168 Uiso 1 1 calc R . .
C5A C 0.137(2) 0.4718(11) 0.0989(16) 0.132(9) Uani 1 1 d . . .
H5A H 0.1500 0.4524 0.1408 0.158 Uiso 1 1 calc R . .
C6A C 0.1513(19) 0.4432(18) -0.0733(11) 0.137(12) Uani 1 1 d . . .
C7A C 0.150(2) 0.4595(14) -0.1431(11) 0.147(11) Uani 1 1 d . . .
H7A H 0.1302 0.4948 -0.1641 0.176 Uiso 1 1 calc R . .
C8A C 0.1842(15) 0.4104(14) -0.1712(8) 0.109(9) Uani 1 1 d . . .
H8A H 0.1900 0.4059 -0.2178 0.131 Uiso 1 1 calc R . .
N2A N 0.1954(12) 0.3875(11) -0.0640(7) 0.102(7) Uani 1 1 d . . .
N3A N 0.2082(11) 0.3706(9) -0.1253(9) 0.092(5) Uani 1 1 d . . .
C9A C 0.2393(14) 0.3104(10) -0.1307(9) 0.098(7) Uani 1 1 d . . .
H9A1 H 0.2713 0.2972 -0.0846 0.118 Uiso 1 1 calc R . .
H9A2 H 0.3047 0.3085 -0.1578 0.118 Uiso 1 1 calc R . .
C10A C 0.1401(12) 0.2650(10) -0.1628(8) 0.165(13) Uani 1 1 d G . .
C11A C 0.0318(16) 0.2700(10) -0.1371(8) 0.29(3) Uani 1 1 d G . .
H11A H 0.0240 0.2969 -0.1030 0.353 Uiso 1 1 calc R . .
C12A C -0.0647(13) 0.2346(12) -0.1623(9) 0.21(2) Uani 1 1 d G . .
H12A H -0.1371 0.2380 -0.1451 0.253 Uiso 1 1 calc R . .
C13A C -0.0530(17) 0.1943(8) -0.2133(10) 0.175(13) Uani 1 1 d G . .
H13A H -0.1175 0.1707 -0.2302 0.210 Uiso 1 1 calc R . .
C14A C 0.055(2) 0.1893(9) -0.2390(10) 0.27(3) Uani 1 1 d G . .
H14A H 0.0631 0.1624 -0.2731 0.321 Uiso 1 1 calc R . .
C15A C 0.1518(14) 0.2247(11) -0.2138(10) 0.27(2) Uani 1 1 d G . .
H15A H 0.2242 0.2213 -0.2310 0.319 Uiso 1 1 calc R . .
N4A N 0.4873(9) 0.4249(5) -0.0188(5) 0.043(3) Uani 1 1 d . . .
C16A C 0.5097(12) 0.3861(7) -0.0663(6) 0.058(4) Uani 1 1 d . . .
H16A H 0.5245 0.3482 -0.0527 0.070 Uiso 1 1 calc R . .
C17A C 0.5113(12) 0.4006(7) -0.1340(6) 0.058(4) Uani 1 1 d . . .
H17A H 0.5278 0.3731 -0.1657 0.070 Uiso 1 1 calc R . .
C18A C 0.4875(15) 0.4582(7) -0.1544(7) 0.071(5) Uani 1 1 d . . .
H18A H 0.4915 0.4702 -0.1993 0.085 Uiso 1 1 calc R . .
C19A C 0.4588(15) 0.4951(7) -0.1065(7) 0.077(5) Uani 1 1 d . . .
H19A H 0.4361 0.5325 -0.1193 0.092 Uiso 1 1 calc R . .
C20A C 0.4627(14) 0.4785(7) -0.0397(7) 0.068(4) Uani 1 1 d . . .
C21A C 0.4379(14) 0.5167(7) 0.0168(9) 0.073(4) Uani 1 1 d . . .
C22A C 0.4189(17) 0.5751(7) 0.0192(10) 0.090(6) Uani 1 1 d . . .
H22A H 0.4135 0.6013 -0.0171 0.108 Uiso 1 1 calc R . .
C23A C 0.4095(16) 0.5862(8) 0.0874(12) 0.100(6) Uani 1 1 d . . .
H23A H 0.3978 0.6223 0.1057 0.121 Uiso 1 1 calc R . .
N5A N 0.4427(10) 0.4927(5) 0.0793(5) 0.048(3) Uani 1 1 d . . .
N6A N 0.4203(11) 0.5362(5) 0.1237(6) 0.062(3) Uani 1 1 d . . .
C24A C 0.4235(15) 0.5278(8) 0.1951(7) 0.077(5) Uani 1 1 d . . .
H24C H 0.3769 0.4938 0.2018 0.093 Uiso 1 1 calc R . .
H24D H 0.3843 0.5603 0.2134 0.093 Uiso 1 1 calc R . .
C25A C 0.5466(13) 0.5212(7) 0.2363(8) 0.066(4) Uani 1 1 d . . .
C26A C 0.6501(19) 0.5457(9) 0.2164(10) 0.105(7) Uani 1 1 d . . .
H26A H 0.6453 0.5666 0.1756 0.126 Uiso 1 1 calc R . .
C27A C 0.7599(19) 0.5385(10) 0.2587(12) 0.113(8) Uani 1 1 d . . .
H27A H 0.8299 0.5536 0.2460 0.135 Uiso 1 1 calc R . .
C28A C 0.764(2) 0.5091(10) 0.3193(10) 0.105(7) Uani 1 1 d . . .
H28A H 0.8382 0.5066 0.3475 0.126 Uiso 1 1 calc R . .
C29A C 0.6698(16) 0.4832(11) 0.3418(10) 0.108(8) Uani 1 1 d . . .
H29A H 0.6770 0.4620 0.3824 0.129 Uiso 1 1 calc R . .
C30A C 0.5601(15) 0.4914(7) 0.2984(7) 0.066(4) Uani 1 1 d . . .
H30A H 0.4913 0.4758 0.3122 0.079 Uiso 1 1 calc R . .
O1A O 0.019(2) 0.3271(9) 0.0396(8) 0.160(9) Uani 1 1 d . . .
N7A N -0.1147(15) 0.2698(8) 0.0318(6) 0.085(5) Uani 1 1 d . . .
C31A C 0.036(2) 0.2914(10) 0.0288(10) 0.094(8) Uani 1 1 d . . .
H31A H 0.1050 0.2726 0.0195 0.113 Uiso 1 1 calc . . .
C32A C -0.122(2) 0.2103(11) 0.0215(12) 0.132(9) Uani 1 1 d . . .
H32D H -0.0463 0.1964 0.0107 0.197 Uiso 1 1 calc R . .
H32E H -0.1846 0.2018 -0.0161 0.197 Uiso 1 1 calc R . .
H32F H -0.1390 0.1920 0.0627 0.197 Uiso 1 1 calc R . .
C33A C -0.220(2) 0.2945(10) 0.0484(10) 0.124(8) Uani 1 1 d . . .
H33D H -0.2063 0.3346 0.0579 0.186 Uiso 1 1 calc R . .
H33E H -0.2413 0.2758 0.0884 0.186 Uiso 1 1 calc R . .
H33F H -0.2835 0.2899 0.0102 0.186 Uiso 1 1 calc R . .
O4A O 0.6622(8) 0.4160(5) 0.1248(4) 0.060(3) Uani 1 1 d . . .
N8A N 0.8161(11) 0.3935(6) 0.2090(5) 0.063(3) Uani 1 1 d . . .
C34A C 0.6999(11) 0.3955(6) 0.1824(8) 0.056(4) Uani 1 1 d . . .
H34A H 0.6442 0.3807 0.2084 0.067 Uiso 1 1 calc . . .
C35A C 0.9049(14) 0.4185(8) 0.1727(7) 0.084(5) Uani 1 1 d . . .
H35A H 0.9834 0.4133 0.1990 0.126 Uiso 1 1 calc R . .
H35B H 0.8890 0.4588 0.1661 0.126 Uiso 1 1 calc R . .
H35C H 0.9017 0.4001 0.1285 0.126 Uiso 1 1 calc R . .
C36A C 0.8574(16) 0.3710(8) 0.2798(7) 0.087(5) Uani 1 1 d . . .
H36A H 0.9436 0.3733 0.2898 0.131 Uiso 1 1 calc R . .
H36B H 0.8326 0.3317 0.2824 0.131 Uiso 1 1 calc R . .
H36C H 0.8225 0.3936 0.3128 0.131 Uiso 1 1 calc R . .
O2A O 0.3036(10) 0.2957(5) 0.0318(5) 0.080(3) Uani 1 1 d . . .
O3A O 0.4901(8) 0.3253(4) 0.0676(4) 0.046(2) Uani 1 1 d . . .
C37A C 0.4621(15) 0.2266(6) 0.0428(7) 0.070(5) Uani 1 1 d . . .
H37D H 0.3951 0.2015 0.0286 0.105 Uiso 1 1 calc R . .
H37E H 0.5048 0.2139 0.0864 0.105 Uiso 1 1 calc R . .
H37F H 0.5152 0.2260 0.0087 0.105 Uiso 1 1 calc R . .
C38A C 0.4166(13) 0.2873(6) 0.0500(6) 0.048(3) Uani 1 1 d . . .
O5A O 0.4221(9) 0.3940(4) 0.1694(4) 0.056(2) Uani 1 1 d . . .
O6A O 0.2393(8) 0.3596(4) 0.1406(4) 0.060(3) Uani 1 1 d . . .
C39A C 0.3165(16) 0.3635(7) 0.2597(6) 0.085(5) Uani 1 1 d . . .
H39D H 0.2391 0.3474 0.2635 0.128 Uiso 1 1 calc R . .
H39E H 0.3256 0.3996 0.2838 0.128 Uiso 1 1 calc R . .
H39F H 0.3785 0.3375 0.2797 0.128 Uiso 1 1 calc R . .
C40A C 0.3264(14) 0.3730(6) 0.1845(7) 0.054(4) Uani 1 1 d . . .
N9 N 0.8080(13) 0.4265(8) 0.8683(8) 0.100(5) Uani 1 1 d . . .
O15 O 0.8067(13) 0.4560(10) 0.9792(7) 0.174(9) Uani 1 1 d . . .
C41 C 0.7984(17) 0.4663(10) 0.9148(7) 0.094(7) Uani 1 1 d . . .
C42 C 0.8389(19) 0.3735(12) 0.8912(16) 0.197(16) Uani 1 1 d . . .
H42D H 0.8419 0.3484 0.8526 0.295 Uiso 1 1 calc R . .
H42E H 0.7804 0.3594 0.9181 0.295 Uiso 1 1 calc R . .
H42F H 0.9166 0.3747 0.9194 0.295 Uiso 1 1 calc R . .
C43 C 0.779(2) 0.4371(9) 0.7941(8) 0.127(9) Uani 1 1 d . . .
H43D H 0.7912 0.4026 0.7693 0.191 Uiso 1 1 calc R . .
H43E H 0.8302 0.4670 0.7811 0.191 Uiso 1 1 calc R . .
H43F H 0.6963 0.4489 0.7831 0.191 Uiso 1 1 calc R . .
O15A O 0.8614(14) 0.5606(8) 0.5188(12) 0.171(8) Uani 1 1 d . . .
N9A N 0.9101(12) 0.6420(8) 0.4770(9) 0.088(4) Uani 1 1 d . . .
C41A C 0.8729(17) 0.6093(10) 0.5242(13) 0.099(7) Uani 1 1 d . . .
C42A C 0.9297(19) 0.7044(10) 0.4771(14) 0.156(11) Uani 1 1 d . . .
H42A H 0.9566 0.7156 0.4348 0.234 Uiso 1 1 calc R . .
H42B H 0.9896 0.7146 0.5155 0.234 Uiso 1 1 calc R . .
H42C H 0.8556 0.7238 0.4810 0.234 Uiso 1 1 calc R . .
C43A C 0.934(2) 0.6207(13) 0.4155(11) 0.158(11) Uani 1 1 d . . .
H43A H 0.9590 0.6514 0.3881 0.237 Uiso 1 1 calc R . .
H43B H 0.8631 0.6029 0.3911 0.237 Uiso 1 1 calc R . .
H43C H 0.9976 0.5927 0.4240 0.237 Uiso 1 1 calc R . .
O16 O 0.7713(16) 0.5326(9) 0.0593(9) 0.062(5) Uiso 0.50 1 d P . .
H16B H 0.7719 0.5105 0.0267 0.092 Uiso 0.50 1 calc PR . .
O17 O 0.741(4) 0.586(2) -0.016(2) 0.203(17) Uiso 0.50 1 d P . .
C44 C 0.768(3) 0.5833(17) 0.0379(18) 0.078(9) Uiso 0.50 1 d P . .
C45 C 0.758(3) 0.6314(15) 0.0786(16) 0.082(9) Uiso 0.50 1 d P . .
H45A H 0.7717 0.6205 0.1265 0.124 Uiso 0.50 1 calc PR . .
H45B H 0.6787 0.6475 0.0673 0.124 Uiso 0.50 1 calc PR . .
H45C H 0.8167 0.6595 0.0703 0.124 Uiso 0.50 1 calc PR . .
Cl1 Cl 0.5623(3) 0.23312(15) 0.82775(14) 0.0551(9) Uani 1 1 d D . .
O7 O 0.4458(11) 0.2135(9) 0.8300(7) 0.169(8) Uani 1 1 d D . .
O8 O 0.6300(11) 0.1879(5) 0.8079(5) 0.097(4) Uani 1 1 d D . .
O9 O 0.6141(13) 0.2499(6) 0.8947(4) 0.118(5) Uani 1 1 d D . .
O10 O 0.5650(15) 0.2769(4) 0.7805(5) 0.124(6) Uani 1 1 d D . .
Cl2 Cl 0.2491(3) 0.62877(18) 0.82294(15) 0.0592(10) Uani 1 1 d D . .
O11 O 0.1576(10) 0.5936(6) 0.7914(7) 0.153(6) Uani 1 1 d D . .
O12 O 0.2614(15) 0.6169(6) 0.8920(5) 0.193(9) Uani 1 1 d D . .
O13 O 0.3526(9) 0.6159(5) 0.7968(7) 0.128(5) Uani 1 1 d D . .
O14 O 0.2141(9) 0.6847(5) 0.8088(6) 0.112(5) Uani 1 1 d D . .
Cl1A Cl 0.3570(3) 0.41415(14) 0.65732(13) 0.0441(7) Uani 1 1 d D . .
O7A O 0.3074(11) 0.3984(6) 0.5888(4) 0.107(4) Uani 1 1 d D . .
O8A O 0.3329(9) 0.3704(4) 0.7051(4) 0.069(3) Uani 1 1 d D . .
O9A O 0.3057(9) 0.4673(4) 0.6745(5) 0.071(3) Uani 1 1 d D . .
O10A O 0.4827(8) 0.4222(5) 0.6609(6) 0.095(4) Uani 1 1 d D . .
Cl2A Cl 0.1641(4) 0.50876(18) 0.31313(19) 0.0695(10) Uiso 1 1 d D . .
O11A O 0.1653(17) 0.5168(10) 0.2404(7) 0.142(9) Uiso 0.60 1 d PD A .
O12A O 0.0815(14) 0.5470(7) 0.3360(8) 0.086(6) Uiso 0.60 1 d PD A .
O13A O 0.1216(16) 0.4510(6) 0.3199(10) 0.109(7) Uiso 0.60 1 d PD A .
O14A O 0.2807(11) 0.5163(7) 0.3473(7) 0.067(4) Uiso 0.60 1 d PD A .
O11B O 0.234(2) 0.4960(12) 0.3781(9) 0.088(8) Uiso 0.40 1 d PD A 1
O12B O 0.163(3) 0.4606(11) 0.2683(12) 0.107(10) Uiso 0.40 1 d PD A 1
O13B O 0.160(3) 0.5603(19) 0.2734(19) 0.134(13) Uiso 0.40 1 d P A 1
O14B O 0.056(5) 0.512(3) 0.328(3) 0.18(2) Uiso 0.40 1 d P A 1

loop_
_atom_site_aniso_label
_atom_site_aniso_U_11
_atom_site_aniso_U_22
_atom_site_aniso_U_33
_atom_site_aniso_U_23
_atom_site_aniso_U_13
_atom_site_aniso_U_12
Cu1 0.0413(8) 0.0217(8) 0.0317(7) -0.0017(6) -0.0004(6) -0.0031(7)
Cu2 0.0362(7) 0.0332(8) 0.0288(6) -0.0040(7) 0.0047(5) -0.0043(7)
N1 0.031(5) 0.022(5) 0.028(4) 0.005(4) -0.001(3) 0.001(4)
C1 0.026(5) 0.022(7) 0.050(6) -0.007(6) 0.006(5) -0.008(5)
C2 0.065(9) 0.040(9) 0.047(7) -0.013(6) 0.017(6) -0.012(7)
C3 0.043(7) 0.045(9) 0.047(7) -0.013(7) 0.006(6) -0.011(6)
C4 0.053(8) 0.032(8) 0.040(7) 0.017(6) 0.007(5) 0.009(6)
C5 0.038(7) 0.028(7) 0.056(8) 0.001(6) -0.006(6) 0.011(6)
C6 0.055(8) 0.040(9) 0.048(7) 0.017(7) 0.009(6) -0.005(7)
C7 0.082(10) 0.023(7) 0.062(8) 0.005(7) 0.036(7) -0.001(7)
C8 0.076(9) 0.026(8) 0.047(7) -0.014(6) 0.012(6) 0.011(7)
N2 0.054(6) 0.037(7) 0.037(5) 0.003(5) 0.010(5) 0.013(5)
N3 0.061(7) 0.032(6) 0.040(6) -0.003(5) 0.014(5) 0.002(5)
C9 0.066(9) 0.032(8) 0.052(8) -0.019(7) 0.004(6) -0.005(7)
C10 0.075(10) 0.037(8) 0.044(8) -0.027(7) -0.008(7) -0.020(7)
C11 0.066(11) 0.052(10) 0.101(12) -0.008(9) 0.004(9) 0.001(8)
C12 0.082(13) 0.059(12) 0.113(15) -0.032(11) -0.001(11) -0.007(10)
C13 0.108(16) 0.082(15) 0.108(16) -0.016(13) -0.032(13) -0.041(13)
C14 0.120(16) 0.096(16) 0.057(10) -0.007(10) -0.012(10) -0.005(13)
C15 0.074(11) 0.053(10) 0.083(11) -0.020(9) -0.010(9) -0.002(8)
N4 0.039(6) 0.056(8) 0.035(5) -0.004(5) 0.008(4) 0.004(5)
C16 0.037(7) 0.027(7) 0.037(6) -0.008(6) -0.002(5) 0.008(5)
C17 0.056(8) 0.050(9) 0.035(7) -0.012(6) 0.003(5) 0.019(7)
C18 0.080(10) 0.044(9) 0.041(7) -0.015(7) -0.010(6) 0.006(8)
C19 0.053(8) 0.044(8) 0.041(7) 0.011(7) 0.001(6) 0.006(7)
C20 0.055(8) 0.038(8) 0.026(6) -0.007(6) -0.004(5) 0.007(6)
C21 0.027(6) 0.028(7) 0.042(6) 0.005(6) -0.002(5) -0.009(5)
C22 0.053(8) 0.064(10) 0.031(6) 0.014(7) 0.008(6) -0.003(7)
C23 0.042(7) 0.084(11) 0.020(5) 0.002(7) -0.003(5) 0.021(8)
N5 0.025(5) 0.035(6) 0.030(5) -0.008(4) 0.001(4) 0.002(4)
N6 0.059(6) 0.051(7) 0.031(5) -0.009(6) 0.008(4) -0.006(6)
C24 0.056(8) 0.048(9) 0.029(6) -0.003(6) 0.015(6) 0.006(7)
C25 0.060(9) 0.041(9) 0.050(7) -0.011(7) 0.013(6) 0.010(7)
C26 0.034(8) 0.070(11) 0.054(8) -0.002(7) -0.003(6) 0.005(7)
C27 0.034(8) 0.071(12) 0.084(10) -0.002(9) 0.001(6) -0.003(8)
C28 0.078(11) 0.069(12) 0.055(8) -0.036(9) 0.013(7) -0.035(10)
C29 0.073(11) 0.063(11) 0.081(10) 0.002(9) 0.029(9) 0.002(10)
C30 0.068(10) 0.066(11) 0.053(8) -0.006(8) 0.023(7) -0.007(9)
O1 0.044(5) 0.024(4) 0.058(5) -0.011(4) -0.009(4) 0.000(4)
N7 0.034(6) 0.069(9) 0.041(5) 0.008(5) -0.004(4) -0.008(5)
C31 0.055(8) 0.035(8) 0.028(6) 0.014(6) -0.012(5) -0.014(6)
C32 0.084(11) 0.063(11) 0.062(9) 0.011(8) -0.020(7) -0.009(9)
C33 0.079(12) 0.112(16) 0.069(9) 0.012(11) -0.025(8) 0.016(11)
O4 0.049(5) 0.030(5) 0.051(5) -0.003(4) 0.011(4) -0.019(4)
N8 0.057(7) 0.052(8) 0.064(7) 0.001(6) 0.016(5) -0.022(7)
C34 0.064(9) 0.069(11) 0.022(6) -0.002(7) -0.002(5) -0.023(8)
C35 0.085(14) 0.094(16) 0.158(18) 0.017(14) 0.020(13) -0.021(12)
C36 0.158(19) 0.103(16) 0.079(11) -0.017(11) 0.035(11) -0.090(15)
O2 0.047(5) 0.030(5) 0.035(4) -0.004(4) 0.010(3) -0.008(4)
O3 0.060(5) 0.028(5) 0.034(4) 0.003(4) 0.015(4) 0.004(4)
C37 0.093(10) 0.028(7) 0.026(5) 0.015(5) 0.018(6) 0.020(7)
C38 0.052(7) 0.025(7) 0.023(5) -0.009(5) -0.011(5) 0.009(6)
O5 0.045(5) 0.028(5) 0.038(4) -0.009(4) 0.009(4) -0.005(4)
O6 0.033(4) 0.018(4) 0.041(4) 0.001(4) -0.002(3) -0.009(4)
C39 0.061(8) 0.023(7) 0.038(6) -0.007(6) 0.019(5) 0.001(6)
C40 0.064(9) 0.033(7) 0.014(5) 0.014(5) 0.012(5) 0.005(7)
Cu1A 0.0510(10) 0.0939(16) 0.0403(8) -0.0087(10) 0.0154(7) -0.0101(10)
Cu2A 0.0528(9) 0.0328(9) 0.0374(7) -0.0024(7) 0.0003(6) -0.0037(7)
N1A 0.042(8) 0.150(17) 0.096(10) 0.049(12) 0.036(7) -0.009(9)
C1A 0.097(15) 0.12(2) 0.128(18) 0.047(17) 0.058(14) -0.009(14)
C2A 0.16(2) 0.074(17) 0.15(2) 0.057(16) 0.042(18) 0.036(15)
C3A 0.23(4) 0.12(3) 0.19(3) 0.04(3) 0.10(3) 0.03(3)
C4A 0.113(19) 0.09(2) 0.22(3) 0.01(2) 0.036(19) -0.034(16)
C5A 0.104(18) 0.083(18) 0.22(3) 0.026(19) 0.060(18) -0.033(14)
C6A 0.058(13) 0.28(4) 0.082(15) 0.02(2) 0.041(11) -0.022(18)
C7A 0.15(2) 0.22(3) 0.088(15) 0.075(18) 0.076(15) 0.02(2)
C8A 0.052(10) 0.25(3) 0.035(8) 0.002(15) 0.021(7) -0.009(14)
N2A 0.035(8) 0.22(2) 0.060(9) -0.015(12) 0.022(6) 0.009(10)
N3A 0.049(8) 0.135(16) 0.087(11) 0.015(12) -0.006(7) -0.001(9)
C9A 0.059(11) 0.125(18) 0.102(13) -0.076(13) -0.017(9) 0.007(12)
C10A 0.059(12) 0.34(4) 0.096(14) -0.10(2) 0.017(10) -0.017(18)
C11A 0.101(19) 0.68(9) 0.107(17) -0.14(3) 0.029(15) -0.09(4)
C12A 0.15(3) 0.40(6) 0.092(16) -0.05(3) 0.046(16) -0.08(3)
C13A 0.17(3) 0.21(3) 0.111(18) 0.03(2) -0.073(18) 0.04(2)
C14A 0.14(3) 0.31(5) 0.32(4) -0.19(4) -0.09(3) 0.13(3)
C15A 0.13(2) 0.39(6) 0.24(3) -0.20(4) -0.10(2) 0.06(3)
N4A 0.047(6) 0.034(7) 0.048(6) -0.004(5) 0.002(5) -0.016(5)
C16A 0.075(10) 0.060(11) 0.041(7) 0.000(7) 0.015(6) -0.006(8)
C17A 0.084(10) 0.061(11) 0.028(6) -0.003(7) 0.003(6) -0.012(8)
C18A 0.105(13) 0.054(11) 0.050(8) -0.004(8) -0.005(8) -0.023(9)
C19A 0.115(14) 0.050(10) 0.059(9) 0.009(9) -0.004(9) -0.007(10)
C20A 0.095(12) 0.047(11) 0.053(9) 0.005(8) -0.011(8) -0.002(9)
C21A 0.075(11) 0.039(10) 0.099(13) -0.008(10) -0.006(9) -0.002(8)
C22A 0.138(16) 0.033(10) 0.091(13) 0.006(10) -0.007(11) -0.008(10)
C23A 0.105(15) 0.049(12) 0.148(19) -0.040(13) 0.019(13) 0.022(10)
N5A 0.068(7) 0.025(6) 0.047(6) -0.011(5) -0.004(5) -0.006(5)
N6A 0.070(8) 0.041(8) 0.072(8) -0.021(7) -0.003(6) 0.002(6)
C24A 0.103(13) 0.080(12) 0.047(8) -0.028(8) 0.005(8) 0.028(10)
C25A 0.063(10) 0.062(11) 0.075(10) -0.032(9) 0.014(8) -0.014(8)
C26A 0.117(18) 0.090(16) 0.108(15) -0.003(12) 0.016(13) -0.044(13)
C27A 0.080(14) 0.13(2) 0.130(18) -0.078(17) 0.010(13) -0.022(13)
C28A 0.099(16) 0.13(2) 0.076(12) -0.037(13) -0.023(12) 0.026(14)
C29A 0.051(11) 0.16(2) 0.109(14) -0.052(14) 0.016(10) 0.010(13)
C30A 0.083(12) 0.055(10) 0.066(9) -0.014(8) 0.032(8) 0.006(8)
O1A 0.26(2) 0.142(17) 0.070(9) -0.008(10) -0.008(11) 0.089(16)
N7A 0.103(12) 0.083(12) 0.060(8) 0.022(8) -0.016(7) -0.052(10)
C31A 0.102(14) 0.12(2) 0.070(11) 0.015(13) 0.054(10) 0.088(15)
C32A 0.121(18) 0.12(2) 0.17(2) 0.061(18) 0.072(15) 0.035(16)
C33A 0.18(2) 0.091(17) 0.088(14) -0.008(12) -0.026(14) 0.014(17)
O4A 0.061(6) 0.087(8) 0.028(4) 0.010(5) -0.011(4) -0.009(6)
N8A 0.066(8) 0.073(10) 0.048(6) -0.001(6) -0.003(6) -0.013(7)
C34A 0.031(7) 0.043(9) 0.095(11) -0.029(8) 0.016(7) -0.005(6)
C35A 0.079(11) 0.108(16) 0.068(9) -0.006(10) 0.019(8) -0.029(11)
C36A 0.125(14) 0.070(12) 0.062(9) 0.021(9) -0.004(9) -0.029(11)
O2A 0.075(8) 0.080(8) 0.087(7) -0.030(6) 0.021(6) -0.036(6)
O3A 0.066(6) 0.033(5) 0.038(5) -0.001(4) 0.003(4) -0.008(5)
C37A 0.125(14) 0.030(9) 0.064(9) -0.002(7) 0.044(9) -0.009(9)
C38A 0.052(9) 0.060(10) 0.034(7) -0.010(7) 0.015(6) -0.016(8)
O5A 0.075(7) 0.052(6) 0.037(5) -0.009(4) 0.000(4) 0.008(5)
O6A 0.079(6) 0.068(7) 0.034(4) 0.000(5) 0.010(4) -0.028(6)
C39A 0.155(16) 0.071(12) 0.032(7) 0.012(8) 0.020(8) -0.016(12)
C40A 0.071(10) 0.044(9) 0.052(8) 0.002(7) 0.023(8) 0.017(8)
N9 0.088(11) 0.108(15) 0.103(12) 0.038(11) 0.012(9) 0.007(10)
O15 0.116(12) 0.31(3) 0.092(10) 0.046(13) 0.000(8) -0.042(14)
C41 0.120(15) 0.136(19) 0.028(7) -0.003(10) 0.022(8) -0.031(13)
C42 0.080(15) 0.15(2) 0.35(4) 0.16(3) -0.007(19) -0.004(15)
C43 0.23(3) 0.092(16) 0.073(11) -0.003(11) 0.083(14) 0.007(16)
O15A 0.105(12) 0.079(12) 0.33(3) 0.021(15) 0.040(13) 0.008(10)
N9A 0.060(9) 0.087(12) 0.111(12) -0.022(11) -0.010(8) -0.002(8)
C41A 0.077(13) 0.057(13) 0.17(2) 0.023(14) 0.026(13) 0.012(11)
C42A 0.093(15) 0.086(17) 0.26(3) -0.075(19) -0.052(16) 0.002(13)
C43A 0.122(19) 0.23(3) 0.113(17) -0.07(2) -0.004(14) -0.027(19)
Cl1 0.081(2) 0.055(2) 0.0304(15) -0.0012(15) 0.0138(15) 0.0064(19)
O7 0.076(9) 0.29(2) 0.147(12) -0.065(14) 0.043(8) -0.059(12)
O8 0.142(11) 0.081(9) 0.087(7) 0.033(7) 0.078(7) 0.054(8)
O9 0.220(14) 0.106(11) 0.024(5) -0.001(6) 0.011(6) -0.016(10)
O10 0.282(18) 0.050(7) 0.047(6) 0.016(5) 0.046(8) 0.051(9)
Cl2 0.066(2) 0.075(3) 0.0381(17) 0.0166(18) 0.0132(15) 0.007(2)
O11 0.090(10) 0.166(17) 0.204(16) -0.037(13) 0.030(10) -0.042(11)
O12 0.34(3) 0.178(18) 0.077(9) 0.062(10) 0.083(12) 0.122(17)
O13 0.088(9) 0.120(12) 0.190(14) 0.042(10) 0.065(9) 0.044(8)
O14 0.062(7) 0.107(11) 0.172(12) 0.052(9) 0.033(7) 0.045(7)
Cl1A 0.0542(19) 0.042(2) 0.0389(15) 0.0071(15) 0.0157(13) -0.0011(16)
O7A 0.150(11) 0.131(12) 0.042(5) -0.006(7) 0.025(6) -0.023(9)
O8A 0.112(8) 0.046(6) 0.056(5) 0.017(5) 0.032(5) -0.003(6)
O9A 0.081(7) 0.043(6) 0.088(7) 0.018(5) 0.010(5) 0.023(5)
O10A 0.066(7) 0.074(9) 0.150(10) 0.038(8) 0.039(7) 0.020(6)

loop_
_atom_type_symbol
_atom_type_description
_atom_type_scat_dispersion_real
_atom_type_scat_dispersion_imag
_atom_type_scat_source
C C 0.0033 0.0016 'International Tables Vol C Tables 4.2.6.8 and 6.1.1.4'
H H 0.0000 0.0000 'International Tables Vol C Tables 4.2.6.8 and 6.1.1.4'
N N 0.0061 0.0033 'International Tables Vol C Tables 4.2.6.8 and 6.1.1.4'
O O 0.0106 0.0060 'International Tables Vol C Tables 4.2.6.8 and 6.1.1.4'
Cl Cl 0.1484 0.1585 'International Tables Vol C Tables 4.2.6.8 and 6.1.1.4'
Cu Cu 0.3201 1.2651 'International Tables Vol C Tables 4.2.6.8 and 6.1.1.4'

loop_
_geom_angle_atom_site_label_1
_geom_angle_atom_site_label_2
_geom_angle_atom_site_label_3
_geom_angle
_geom_angle_site_symmetry_1
_geom_angle_site_symmetry_3
_geom_angle_publ_flag
O2 Cu1 O6 91.6(3) . . ?
O2 Cu1 N2 95.2(4) . . ?
O6 Cu1 N2 169.7(3) . . ?
O2 Cu1 N1 170.8(3) . . ?
O6 Cu1 N1 92.0(3) . . ?
N2 Cu1 N1 80.1(4) . . ?
O2 Cu1 O1 89.7(3) . . ?
O6 Cu1 O1 90.7(3) . . ?
N2 Cu1 O1 96.9(4) . . ?
N1 Cu1 O1 98.7(3) . . ?
O5 Cu2 O3 89.3(3) . . ?
O5 Cu2 N5 95.7(3) . . ?
O3 Cu2 N5 165.2(4) . . ?
O5 Cu2 N4 168.7(4) . . ?
O3 Cu2 N4 92.6(3) . . ?
N5 Cu2 N4 79.9(4) . . ?
O5 Cu2 O4 94.6(3) . . ?
O3 Cu2 O4 92.5(3) . . ?
N5 Cu2 O4 100.9(3) . . ?
N4 Cu2 O4 96.4(4) . . ?
C1 N1 C5 117.8(9) . . ?
C1 N1 Cu1 126.9(7) . . ?
C5 N1 Cu1 115.4(8) . . ?
N1 C1 C2 123.3(11) . . ?
C1 C2 C3 118.2(12) . . ?
C4 C3 C2 118.6(11) . . ?
C3 C4 C5 120.2(12) . . ?
N1 C5 C4 121.8(11) . . ?
N1 C5 C6 113.0(10) . . ?
C4 C5 C6 125.2(11) . . ?
N2 C6 C7 111.7(12) . . ?
N2 C6 C5 117.2(11) . . ?
C7 C6 C5 131.1(11) . . ?
C8 C7 C6 104.1(11) . . ?
N3 C8 C7 109.1(11) . . ?
C6 N2 N3 105.8(10) . . ?
C6 N2 Cu1 114.1(8) . . ?
N3 N2 Cu1 139.9(7) . . ?
C8 N3 N2 109.3(9) . . ?
C8 N3 C9 127.4(11) . . ?
N2 N3 C9 122.4(10) . . ?
N3 C9 C10 111.8(11) . . ?
C11 C10 C15 118.5(14) . . ?
C11 C10 C9 125.5(13) . . ?
C15 C10 C9 116.0(13) . . ?
C10 C11 C12 122.5(17) . . ?
C13 C12 C11 118.7(19) . . ?
C12 C13 C14 122.8(18) . . ?
C13 C14 C15 115.5(17) . . ?
C10 C15 C14 121.7(17) . . ?
C16 N4 C20 118.9(11) . . ?
C16 N4 Cu2 126.2(8) . . ?
C20 N4 Cu2 114.6(7) . . ?
N4 C16 C17 123.5(11) . . ?
C18 C17 C16 116.9(11) . . ?
C17 C18 C19 120.6(13) . . ?
C18 C19 C20 119.0(12) . . ?
N4 C20 C19 121.1(10) . . ?
N4 C20 C21 115.3(10) . . ?
C19 C20 C21 123.6(11) . . ?
N5 C21 C22 112.4(11) . . ?
N5 C21 C20 114.0(9) . . ?
C22 C21 C20 133.6(12) . . ?
C23 C22 C21 105.4(12) . . ?
C22 C23 N6 108.3(10) . . ?
C21 N5 N6 104.2(9) . . ?
C21 N5 Cu2 115.6(7) . . ?
N6 N5 Cu2 139.7(8) . . ?
C23 N6 N5 109.7(10) . . ?
C23 N6 C24 126.5(10) . . ?
N5 N6 C24 123.5(10) . . ?
N6 C24 C25 112.7(10) . . ?
C30 C25 C26 116.1(14) . . ?
C30 C25 C24 120.1(12) . . ?
C26 C25 C24 123.8(12) . . ?
C27 C26 C25 123.2(15) . . ?
C26 C27 C28 118.2(14) . . ?
C29 C28 C27 119.8(15) . . ?
C28 C29 C30 120.3(17) . . ?
C29 C30 C25 122.1(15) . . ?
C31 O1 Cu1 120.1(7) . . ?
C31 N7 C33 120.4(10) . . ?
C31 N7 C32 122.3(10) . . ?
C33 N7 C32 116.6(10) . . ?
O1 C31 N7 124.4(11) . . ?
C34 O4 Cu2 127.9(9) . . ?
C34 N8 C35 122.0(14) . . ?
C34 N8 C36 120.7(14) . . ?
C35 N8 C36 117.3(14) . . ?
O4 C34 N8 129.9(14) . . ?
C38 O2 Cu1 130.5(7) . . ?
C38 O3 Cu2 120.8(7) . . ?
O2 C38 O3 130.0(9) . . ?
O2 C38 C37 115.0(10) . . ?
O3 C38 C37 115.0(11) . . ?
C40 O5 Cu2 124.5(7) . . ?
C40 O6 Cu1 135.5(8) . . ?
O6 C40 O5 124.3(11) . . ?
O6 C40 C39 119.2(11) . . ?
O5 C40 C39 116.5(11) . . ?
O2A Cu1A O6A 91.6(4) . . ?
O2A Cu1A N1A 165.4(4) . . ?
O6A Cu1A N1A 92.4(5) . . ?
O2A Cu1A N2A 96.3(7) . . ?
O6A Cu1A N2A 168.3(7) . . ?
N1A Cu1A N2A 77.8(8) . . ?
O2A Cu1A O1A 101.0(5) . . ?
O6A Cu1A O1A 88.5(4) . . ?
N1A Cu1A O1A 93.1(6) . . ?
N2A Cu1A O1A 98.4(5) . . ?
O3A Cu2A O5A 90.4(4) . . ?
O3A Cu2A N4A 93.3(4) . . ?
O5A Cu2A N4A 167.0(4) . . ?
O3A Cu2A N5A 171.7(4) . . ?
O5A Cu2A N5A 95.1(4) . . ?
N4A Cu2A N5A 80.1(4) . . ?
O3A Cu2A O4A 92.2(4) . . ?
O5A Cu2A O4A 93.4(3) . . ?
N4A Cu2A O4A 99.0(3) . . ?
N5A Cu2A O4A 93.8(4) . . ?
C5A N1A C1A 120(2) . . ?
C5A N1A Cu1A 122.1(15) . . ?
C1A N1A Cu1A 118.2(16) . . ?
C6A C1A N1A 113(2) . . ?
C6A C1A C2A 129(3) . . ?
N1A C1A C2A 117(2) . . ?
C3A C2A C1A 123(3) . . ?
C4A C3A C2A 117(3) . . ?
C3A C4A C5A 125(3) . . ?
N1A C5A C4A 118(3) . . ?
C1A C6A N2A 120(2) . . ?
C1A C6A C7A 130(4) . . ?
N2A C6A C7A 109(3) . . ?
C8A C7A C6A 102(3) . . ?
N3A C8A C7A 111.5(17) . . ?
N3A N2A C6A 104(2) . . ?
N3A N2A Cu1A 145.2(19) . . ?
C6A N2A Cu1A 110.3(14) . . ?
C8A N3A N2A 113(2) . . ?
C8A N3A C9A 132(2) . . ?
N2A N3A C9A 115.1(19) . . ?
N3A C9A C10A 120.4(15) . . ?
C11A C10A C15A 120.0 . . ?
C11A C10A C9A 113.6(14) . . ?
C15A C10A C9A 126.4(14) . . ?
C10A C11A C12A 120.0 . . ?
C11A C12A C13A 120.0 . . ?
C14A C13A C12A 120.0 . . ?
C13A C14A C15A 120.0 . . ?
C14A C15A C10A 120.0 . . ?
C20A N4A C16A 117.9(11) . . ?
C20A N4A Cu2A 116.6(9) . . ?
C16A N4A Cu2A 125.3(9) . . ?
N4A C16A C17A 122.3(14) . . ?
C16A C17A C18A 118.5(14) . . ?
C19A C18A C17A 117.6(13) . . ?
C18A C19A C20A 120.9(16) . . ?
N4A C20A C19A 122.6(15) . . ?
N4A C20A C21A 112.8(12) . . ?
C19A C20A C21A 124.5(15) . . ?
N5A C21A C22A 111.4(15) . . ?
N5A C21A C20A 116.5(13) . . ?
C22A C21A C20A 131.9(17) . . ?
C21A C22A C23A 104.6(16) . . ?
N6A C23A C22A 109.4(15) . . ?
C21A N5A N6A 106.5(11) . . ?
C21A N5A Cu2A 113.7(9) . . ?
N6A N5A Cu2A 139.8(9) . . ?
C23A N6A N5A 108.0(13) . . ?
C23A N6A C24A 128.6(14) . . ?
N5A N6A C24A 123.0(12) . . ?
N6A C24A C25A 115.6(13) . . ?
C30A C25A C26A 117.4(16) . . ?
C30A C25A C24A 119.5(14) . . ?
C26A C25A C24A 123.0(17) . . ?
C27A C26A C25A 119.0(19) . . ?
C28A C27A C26A 119(2) . . ?
C29A C28A C27A 126(2) . . ?
C28A C29A C30A 114(2) . . ?
C25A C30A C29A 124.7(16) . . ?
C31A O1A Cu1A 97(3) . . ?
C33A N7A C32A 114.1(16) . . ?
C33A N7A C31A 137.5(17) . . ?
C32A N7A C31A 107.9(17) . . ?
O1A C31A N7A 91(2) . . ?
C34A O4A Cu2A 120.4(8) . . ?
C34A N8A C35A 120.4(12) . . ?
C34A N8A C36A 121.8(13) . . ?
C35A N8A C36A 117.6(12) . . ?
O4A C34A N8A 123.4(12) . . ?
C38A O2A Cu1A 128.4(9) . . ?
C38A O3A Cu2A 132.4(10) . . ?
O3A C38A O2A 124.5(14) . . ?
O3A C38A C37A 118.5(14) . . ?
O2A C38A C37A 116.8(14) . . ?
C40A O5A Cu2A 130.8(8) . . ?
C40A O6A Cu1A 131.8(8) . . ?
O6A C40A O5A 123.2(11) . . ?
O6A C40A C39A 118.2(13) . . ?
O5A C40A C39A 118.6(14) . . ?
C41 N9 C42 117(2) . . ?
C41 N9 C43 122.6(17) . . ?
C42 N9 C43 120(2) . . ?
O15 C41 N9 123(2) . . ?
C41A N9A C43A 122(2) . . ?
C41A N9A C42A 129(2) . . ?
C43A N9A C42A 108(2) . . ?
O15A C41A N9A 123(3) . . ?
O17 C44 O16 113(5) . . ?
O17 C44 C45 119(5) . . ?
O16 C44 C45 125(3) . . ?
O10 Cl1 O8 107.6(6) . . ?
O10 Cl1 O7 112.3(11) . . ?
O8 Cl1 O7 108.5(10) . . ?
O10 Cl1 O9 111.9(8) . . ?
O8 Cl1 O9 107.7(9) . . ?
O7 Cl1 O9 108.6(8) . . ?
O12 Cl2 O13 111.1(8) . . ?
O12 Cl2 O14 111.9(8) . . ?
O13 Cl2 O14 111.4(6) . . ?
O12 Cl2 O11 106.2(8) . . ?
O13 Cl2 O11 108.5(8) . . ?
O14 Cl2 O11 107.4(7) . . ?
O10A Cl1A O7A 109.0(7) . . ?
O10A Cl1A O9A 108.0(7) . . ?
O7A Cl1A O9A 109.4(7) . . ?
O10A Cl1A O8A 110.2(6) . . ?
O7A Cl1A O8A 110.3(7) . . ?
O9A Cl1A O8A 109.8(6) . . ?
O14B Cl2A O14A 137(2) . . ?
O14B Cl2A O12A 37(3) . . ?
O14A Cl2A O12A 112.7(8) . . ?
O14B Cl2A O11B 103(3) . . ?
O14A Cl2A O11B 40.9(11) . . ?
O12A Cl2A O11B 98.4(12) . . ?
O14B Cl2A O12B 105(3) . . ?
O14A Cl2A O12B 108.5(14) . . ?
O12A Cl2A O12B 138.6(14) . . ?
O11B Cl2A O12B 109.9(13) . . ?
O14B Cl2A O13B 97(3) . . ?
O14A Cl2A O13B 96.1(17) . . ?
O12A Cl2A O13B 71.0(16) . . ?
O11B Cl2A O13B 129(2) . . ?
O12B Cl2A O13B 109.2(19) . . ?
O14B Cl2A O13A 73(3) . . ?
O14A Cl2A O13A 112.1(8) . . ?
O12A Cl2A O13A 108.5(9) . . ?
O11B Cl2A O13A 82.4(13) . . ?
O12B Cl2A O13A 49.4(12) . . ?
O13B Cl2A O13A 148.4(17) . . ?
O14B Cl2A O11A 111(2) . . ?
O14A Cl2A O11A 108.2(8) . . ?
O12A Cl2A O11A 109.8(9) . . ?
O11B Cl2A O11A 145.9(13) . . ?
O12B Cl2A O11A 59.4(13) . . ?
O13B Cl2A O11A 49.8(15) . . ?
O13A Cl2A O11A 105.4(9) . . ?
O13B O11A O12B 124(2) . . ?
O13B O11A Cl2A 64(2) . . ?
O12B O11A Cl2A 59.7(8) . . ?
O14B O12A Cl2A 64(4) . . ?
O14B O12A O13B 104(4) . . ?
Cl2A O12A O13B 55.0(15) . . ?
O12B O13A Cl2A 64.7(10) . . ?
O12B O13A O14B 99(2) . . ?
Cl2A O13A O14B 50(2) . . ?
O11B O14A Cl2A 71.2(11) . . ?
O14A O11B Cl2A 67.9(10) . . ?
O13A O12B O11A 121.9(17) . . ?
O13A O12B Cl2A 66.0(9) . . ?
O11A O12B Cl2A 60.8(10) . . ?
O11A O13B Cl2A 66(2) . . ?
O11A O13B O12A 109(3) . . ?
Cl2A O13B O12A 54.0(14) . . ?
O12A O14B Cl2A 79(4) . . ?
O12A O14B O13A 134(5) . . ?
Cl2A O14B O13A 58(2) . . ?

loop_
_geom_bond_atom_site_label_1
_geom_bond_atom_site_label_2
_geom_bond_distance
_geom_bond_site_symmetry_2
_geom_bond_publ_flag
Cu1 O2 1.939(7) . ?
Cu1 O6 1.946(8) . ?
Cu1 N2 2.028(11) . ?
Cu1 N1 2.037(8) . ?
Cu1 O1 2.183(7) . ?
Cu2 O5 1.941(8) . ?
Cu2 O3 1.980(7) . ?
Cu2 N5 2.010(8) . ?
Cu2 N4 2.017(11) . ?
Cu2 O4 2.135(8) . ?
N1 C1 1.335(13) . ?
N1 C5 1.336(14) . ?
C1 C2 1.373(15) . ?
C2 C3 1.376(17) . ?
C3 C4 1.364(16) . ?
C4 C5 1.366(15) . ?
C5 C6 1.492(17) . ?
C6 N2 1.313(14) . ?
C6 C7 1.365(17) . ?
C7 C8 1.362(16) . ?
C8 N3 1.322(15) . ?
N2 N3 1.356(13) . ?
N3 C9 1.450(14) . ?
C9 C10 1.505(17) . ?
C10 C11 1.343(19) . ?
C10 C15 1.353(19) . ?
C11 C12 1.38(2) . ?
C12 C13 1.32(2) . ?
C13 C14 1.40(3) . ?
C14 C15 1.42(2) . ?
N4 C16 1.300(13) . ?
N4 C20 1.351(14) . ?
C16 C17 1.389(17) . ?
C17 C18 1.362(16) . ?
C18 C19 1.365(16) . ?
C19 C20 1.365(17) . ?
C20 C21 1.459(15) . ?
C21 N5 1.348(14) . ?
C21 C22 1.360(14) . ?
C22 C23 1.358(19) . ?
C23 N6 1.364(16) . ?
N5 N6 1.374(11) . ?
N6 C24 1.422(16) . ?
C24 C25 1.533(18) . ?
C25 C30 1.378(19) . ?
C25 C26 1.380(17) . ?
C26 C27 1.324(18) . ?
C27 C28 1.42(2) . ?
C28 C29 1.32(2) . ?
C29 C30 1.353(19) . ?
O1 C31 1.235(11) . ?
N7 C31 1.322(14) . ?
N7 C33 1.433(18) . ?
N7 C32 1.473(14) . ?
O4 C34 1.192(15) . ?
N8 C34 1.302(16) . ?
N8 C35 1.38(2) . ?
N8 C36 1.50(2) . ?
O2 C38 1.240(13) . ?
O3 C38 1.262(13) . ?
C37 C38 1.548(13) . ?
O5 C40 1.291(14) . ?
O6 C40 1.246(14) . ?
C39 C40 1.485(16) . ?
Cu1A O2A 1.919(12) . ?
Cu1A O6A 1.960(8) . ?
Cu1A N1A 2.001(19) . ?
Cu1A N2A 2.075(16) . ?
Cu1A O1A 2.34(3) . ?
Cu2A O3A 1.932(9) . ?
Cu2A O5A 1.946(9) . ?
Cu2A N4A 2.010(10) . ?
Cu2A N5A 2.018(11) . ?
Cu2A O4A 2.176(8) . ?
N1A C5A 1.32(3) . ?
N1A C1A 1.34(2) . ?
C1A C6A 1.33(3) . ?
C1A C2A 1.46(3) . ?
C2A C3A 1.31(3) . ?
C3A C4A 1.25(3) . ?
C4A C5A 1.44(3) . ?
C6A N2A 1.39(4) . ?
C6A C7A 1.42(3) . ?
C7A C8A 1.35(3) . ?
C8A N3A 1.29(3) . ?
N2A N3A 1.29(2) . ?
N3A C9A 1.45(2) . ?
C9A C10A 1.59(2) . ?
C10A C11A 1.3900 . ?
C10A C15A 1.3900 . ?
C11A C12A 1.3900 . ?
C12A C13A 1.3900 . ?
C13A C14A 1.3900 . ?
C14A C15A 1.3900 . ?
N4A C20A 1.326(17) . ?
N4A C16A 1.348(15) . ?
C16A C17A 1.369(16) . ?
C17A C18A 1.41(2) . ?
C18A C19A 1.35(2) . ?
C19A C20A 1.359(18) . ?
C20A C21A 1.48(2) . ?
C21A N5A 1.339(18) . ?
C21A C22A 1.38(2) . ?
C22A C23A 1.38(2) . ?
C23A N6A 1.36(2) . ?
N5A N6A 1.381(14) . ?
N6A C24A 1.407(17) . ?
C24A C25A 1.50(2) . ?
C25A C30A 1.39(2) . ?
C25A C26A 1.40(2) . ?
C26A C27A 1.39(3) . ?
C27A C28A 1.36(3) . ?
C28A C29A 1.35(3) . ?
C29A C30A 1.40(2) . ?
O1A C31A 0.89(2) . ?
N7A C33A 1.39(2) . ?
N7A C32A 1.40(3) . ?
N7A C31A 1.78(3) . ?
O4A C34A 1.239(16) . ?
N8A C34A 1.330(16) . ?
N8A C35A 1.434(17) . ?
N8A C36A 1.487(16) . ?
O2A C38A 1.280(16) . ?
O3A C38A 1.224(15) . ?
C37A C38A 1.514(19) . ?
O5A C40A 1.256(16) . ?
O6A C40A 1.240(16) . ?
C39A C40A 1.510(16) . ?
N9 C41 1.31(2) . ?
N9 C42 1.34(3) . ?
N9 C43 1.46(2) . ?
O15 C41 1.274(17) . ?
O15A C41A 1.14(2) . ?
N9A C41A 1.31(2) . ?
N9A C43A 1.37(2) . ?
N9A C42A 1.47(3) . ?
O16 C44 1.25(4) . ?
O17 C44 1.05(4) . ?
C44 C45 1.39(4) . ?
Cl1 O10 1.378(9) . ?
Cl1 O8 1.388(9) . ?
Cl1 O7 1.393(11) . ?
Cl1 O9 1.405(9) . ?
Cl2 O12 1.366(9) . ?
Cl2 O13 1.373(9) . ?
Cl2 O14 1.374(9) . ?
Cl2 O11 1.384(10) . ?
Cl1A O10A 1.416(9) . ?
Cl1A O7A 1.420(9) . ?
Cl1A O9A 1.426(8) . ?
Cl1A O8A 1.436(8) . ?
Cl2A O14B 1.29(5) . ?
Cl2A O14A 1.389(11) . ?
Cl2A O12A 1.406(13) . ?
Cl2A O11B 1.419(15) . ?
Cl2A O12B 1.423(15) . ?
Cl2A O13B 1.42(4) . ?
Cl2A O13A 1.438(14) . ?
Cl2A O11A 1.438(14) . ?
O11A O13B 1.21(4) . ?
O11A O12B 1.42(3) . ?
O12A O14B 0.86(6) . ?
O12A O13B 1.64(4) . ?
O13A O12B 1.19(3) . ?
O13A O14B 1.62(6) . ?
O14A O11B 0.98(3) . ?
